data_1576666
loop_
_publ_author_name
'Cai, Youlie'
'Li, Jing-Hong'
'Xiao, Xiaoyan'
'Wei, Runzhi'
'Lin, Rui-Biao'
'Chen, Banglin'
'Gao, Junkuo'

_publ_section_title
;
 Spatial pinning of globally inert pores in a superhydrophobic
 hydrogen-bonded organic framework for inverse ethane/ethylene separation.
;
_journal_issue 8
_journal_name_full 'Chemical science'
_journal_page_first 4256
_journal_page_last 4267
_journal_paper_doi 10.1039/d5sc08507a
_journal_volume 17
_journal_year 2026
_chemical_formula_moiety 'C28 H19.5 O6, C20 H14.5 O2, 2(C6 H12)'
_chemical_formula_sum 'C60 H58 O8'
_chemical_formula_weight 907.06
_space_group_crystal_system orthorhombic
_space_group_IT_number 61
_space_group_name_Hall '-P 2ac 2ab'
_space_group_name_H-M_alt 'P b c a'
_atom_sites_solution_hydrogens geom
_atom_sites_solution_primary dual
_audit_creation_date 2025-12-11
_audit_creation_method
;
Olex2 1.5
(compiled 2025.07.13 svn.rb7424aed for OlexSys, GUI svn.r7314)
;
_audit_update_record
;
2025-12-12 deposited with the CCDC.	2025-12-29 downloaded from the CCDC.
;
_cell_angle_alpha 90
_cell_angle_beta 90
_cell_angle_gamma 90
_cell_formula_units_Z 4
_cell_length_a 14.9347(7)
_cell_length_b 14.1589(5)
_cell_length_c 25.2455(8)
_cell_measurement_reflns_used 7672
_cell_measurement_temperature 180(2)
_cell_measurement_theta_max 57.000
_cell_measurement_theta_min 1.953
_cell_volume 5338.4(4)
_computing_cell_refinement 'SAINT V8.40B (Bruker-AXS, 2016)'
_computing_data_collection 'APEX4 Ver. 2016.5-0 (Bruker-AXS, 2016)'
_computing_data_reduction 'SAINT V8.40B (Bruker-AXS, 2016)'
_computing_molecular_graphics 'Olex2 1.5 (Dolomanov et al., 2009)'
_computing_publication_material 'Olex2 1.5 (Dolomanov et al., 2009)'
_computing_structure_refinement 'SHELXL 2025/1 (Sheldrick, 2015)'
_computing_structure_solution 'SHELXT 2018/2 (Sheldrick, 2018)'
_diffrn_ambient_temperature 180.02
_diffrn_detector 'charge-coupled device (CCD) area detector'
_diffrn_detector_area_resol_mean 7.9
_diffrn_detector_type 'Bruker D8 VENTURE'
_diffrn_measured_fraction_theta_full 0.965
_diffrn_measured_fraction_theta_max 0.931
_diffrn_measurement_device 'three-circle diffractometer'
_diffrn_measurement_device_type 'CCD area detector'
_diffrn_measurement_method '0.60\ % \ w and 0.6\ % \ f scans'
_diffrn_radiation_collimation '0.5 mm double- pinhole'
_diffrn_radiation_detector 'Bruker D8 VENTURE'
_diffrn_radiation_monochromator 'equatorially mounted graphite'
_diffrn_radiation_probe x-ray
_diffrn_radiation_type CuK\a
_diffrn_radiation_wavelength 1.54178
_diffrn_radiation_xray_symbol K-L~3~
_diffrn_reflns_av_R_equivalents 0.0581
_diffrn_reflns_av_unetI/netI 0.0428
_diffrn_reflns_Laue_measured_fraction_full 0.965
_diffrn_reflns_Laue_measured_fraction_max 0.931
_diffrn_reflns_limit_h_max 16
_diffrn_reflns_limit_h_min -17
_diffrn_reflns_limit_k_max 17
_diffrn_reflns_limit_k_min -14
_diffrn_reflns_limit_l_max 28
_diffrn_reflns_limit_l_min -30
_diffrn_reflns_number 35521
_diffrn_reflns_point_group_measured_fraction_full 0.965
_diffrn_reflns_point_group_measured_fraction_max 0.931
_diffrn_reflns_theta_full 67.679
_diffrn_reflns_theta_max 70.396
_diffrn_reflns_theta_min 4.586
_diffrn_source 'microfocus sealed X-ray tube'
_diffrn_source_type 'Incoatec I\ms'
_exptl_absorpt_coefficient_mu 0.589
_exptl_absorpt_correction_T_max 0.86
_exptl_absorpt_correction_T_min 0.84
_exptl_absorpt_correction_type multi-scan
_exptl_absorpt_process_details
;
SADABS-2016/2 (Krause et al., 2015) was used for absorption correction.
;
_exptl_crystal_colour 'clear light colourless'
_exptl_crystal_colour_lustre clear
_exptl_crystal_colour_modifier light
_exptl_crystal_colour_primary colourless
_exptl_crystal_density_diffrn 1.129
_exptl_crystal_density_method 'not measured'
_exptl_crystal_description block
_exptl_crystal_F_000 1928
_exptl_crystal_size_max 0.12
_exptl_crystal_size_mid 0.12
_exptl_crystal_size_min 0.1
_refine_diff_density_max 0.344
_refine_diff_density_min -0.450
_refine_diff_density_rms 0.064
_refine_ls_extinction_coef 0.00031(11)
_refine_ls_extinction_expression Fc^*^=kFc[1+0.001xFc^2^\l^3^/sin(2\q)]^-1/4^
_refine_ls_extinction_method 'SHELXL-2025/1 (Sheldrick 2025)'
_refine_ls_goodness_of_fit_ref 0.992
_refine_ls_hydrogen_treatment constr
_refine_ls_matrix_type full
_refine_ls_number_parameters 496
_refine_ls_number_reflns 4750
_refine_ls_number_restraints 3611
_refine_ls_restrained_S_all 0.850
_refine_ls_R_factor_all 0.1897
_refine_ls_R_factor_gt 0.1477
_refine_ls_shift/su_max 0.001
_refine_ls_shift/su_mean 0.000
_refine_ls_structure_factor_coef Fsqd
_refine_ls_weighting_details 'w=1/[\s^2^(Fo^2^)+20.0000P] where P=(Fo^2^+2Fc^2^)/3'
_refine_ls_weighting_scheme calc
_refine_ls_wR_factor_gt 0.2725
_refine_ls_wR_factor_ref 0.2872
_reflns_Friedel_coverage 0.000
_reflns_number_gt 2688
_reflns_number_total 4750
_reflns_threshold_expression 'I > 2\s(I)'
_cod_data_source_file d5sc08507a2.cif
_cod_data_source_block hof_zstu_5
_cod_depositor_comments 'Adding full bibliography for 1576665--1576670.cif.'
_cod_database_code 1576666
_shelx_shelxl_version_number 2025/1
_shelx_space_group_comment
;
The symmetry employed for this shelxl refinement is uniquely defined
by the following loop, which should always be used as a source of
symmetry information in preference to the above space-group names.
They are only intended as comments.
;
_shelx_estimated_absorpt_t_max 0.54
_shelx_estimated_absorpt_t_min 0.21
_olex2_refinement_description
;
1. Fixed Uiso
 At 1.2 times of:
  All C(H) groups, All C(H,H) groups
 At 1.5 times of:
  All C(H,H,H) groups, All O(H) groups
2. Restrained distances
 C9B-C14B = C15B-C14B
 1.39 with sigma of 0.001
 C9A-C14A = C15A-C14A
 1.39 with sigma of 0.001
 C22A-C19A = C16A-C11A = C8A-C5A = C2A-C1A = C22B-C19B = C16B-C11B = C8B-C5B =
 C2B-C1B
 1.5 with sigma of 0.01
 C23A-C17A = C23B-C17B = C6A-C24A = C6B-C24
 1.54 with sigma of 0.01
 O1A-C1A = O1B-C1B = O4B-C22A = O4A-C22B
 1.25 with sigma of 0.01
 O3B-C22A = O3A-C22B = O2B-C1B = O2A-C1A
 1.33 with sigma of 0.01
 C26-C25 = C27-C26 = C28-C27 = C29-C28 = C30-C29 = C30-C25
 1.54 with sigma of 0.001
 C13A-C13A_$1 = C13B-C13B_$1
 1.39 with sigma of 0.001
 C22B-C18B \\sim C22A-C20A \\sim C22B-C20B \\sim C22A-C18A \\sim C7A-C1A \\sim
C3B-C1B \\sim C3A-C1A ~
 C7B-C1B
 with sigma of 0.02
 O2A-C2A \\sim O1B-C2B \\sim O1A-C2A \\sim O2B-C2B \\sim O3A-C19B \\sim
O4B-C19A \\sim O4A-C19B \\sim O3B-
 C19A
 with sigma of 0.02
3. Restrained planarity
 C12A, C13A, C9A, C14A, C15A, C12A_$1, C13A_$1, C9A_$1, C14A_$1, C15A_$1
 with sigma of 0.001
4. Uiso/Uaniso restraints and constraints
All non-hydrogen atoms have similar U: within 3.8A with sigma of 0.03 and sigma
for terminal atoms of 0.03 within 3.8A
All non-hydrogen atoms restrained to be isotropic: with sigma of 0.03 and sigma
for terminal atoms of 0.03
5. Others
 Fixed Sof: O1B(0.75) O2B(0.75) H2B(0.75) O3A(0.75) H3A(0.75) O4A(0.75)
 C1B(0.75) C2B(0.75) C3B(0.75) H3B(0.75) C4B(0.75) H4B(0.75) C5B(0.75)
 C6B(0.75) C7B(0.75) H7B(0.75) C13B(0.5) C9B(0.5) C8B(0.5) C10B(0.5) H10B(0.5)
 C11B(0.5) C12B(0.5) C14B(0.5) H14B(0.5) C15B(0.5) H15B(0.5) C19B(0.5)
 C20B(0.5) H20B(0.5) C21B(0.5) H21B(0.5) C16B(0.5) C17B(0.5) C18B(0.5)
 H18B(0.5) C22B(0.75) C23B(0.5) H23A(0.5) H23B(0.5) H23C(0.5) C24(0.5)
 H24A(0.5) H24B(0.5) H24C(0.5) O2A(0.25) H2A(0.25) O1A(0.25) O4B(0.25)
 O3B(0.25) H3BA(0.25) C1A(0.25) C6A(0.25) C5A(0.25) C4A(0.25) H4A(0.25)
 C3A(0.25) H3AA(0.25) C2A(0.25) C7A(0.25) H7A(0.25) C8A(0.5) C10A(0.5)
 H10A(0.5) C11A(0.5) C12A(0.5) C13A(0.5) C9A(0.5) C14A(0.5) H14A(0.5) C15A(0.5)
 H15A(0.5) C16A(0.5) C21A(0.5) H21A(0.5) C20A(0.5) H20A(0.5) C19A(0.5)
 C18A(0.5) H18A(0.5) C17A(0.5) C22A(0.25) C23A(0.5) H23D(0.5) H23E(0.5)
 H23F(0.5) C24A(0.5) H24D(0.5) H24E(0.5) H24F(0.5)
6.a Secondary CH2 refined with riding coordinates:
 C30(H30A,H30B), C25(H25A,H25B), C26(H26A,H26B), C29(H29A,H29B), C28(H28A,
 H28B), C27(H27A,H27B)
6.b Aromatic/amide H refined with riding coordinates:
 C3B(H3B), C4B(H4B), C7B(H7B), C10B(H10B), C14B(H14B), C15B(H15B), C20B(H20B),
 C21B(H21B), C18B(H18B), C4A(H4A), C3A(H3AA), C7A(H7A), C10A(H10A), C14A(H14A),
 C15A(H15A), C21A(H21A), C20A(H20A), C18A(H18A)
6.c Fitted hexagon refined as free rotating group:
 C2B(C3B,C4B,C5B,C6B,C7B), C13B(C9B,C8B,C10B,C11B,C12B), C19B(C20B,C21B,C16B,
 C17B,C18B), C6A(C5A,C4A,C3A,C2A,C7A), C8A(C10A,C11A,C12A,C13A,C9A), C16A(C21A,
 C20A,C19A,C18A,C17A)
6.d Idealised Me refined as rotating group:
 C23B(H23A,H23B,H23C), C24(H24A,H24B,H24C), C23A(H23D,H23E,H23F), C24A(H24D,
 H24E,H24F)
6.e Idealised tetrahedral OH refined as rotating group:
 O2B(H2B), O3A(H3A), O2A(H2A), O3B(H3BA)
;
_olex2_submission_special_instructions 'No special instructions were received'

loop_
_space_group_symop_operation_xyz
'x, y, z'
'-x+1/2, -y, z+1/2'
'-x, y+1/2, -z+1/2'
'x+1/2, -y+1/2, -z'
'-x, -y, -z'
'x-1/2, y, -z-1/2'
'x, -y-1/2, z-1/2'
'-x-1/2, y-1/2, z'

loop_
_atom_site_label
_atom_site_type_symbol
_atom_site_fract_x
_atom_site_fract_y
_atom_site_fract_z
_atom_site_U_iso_or_equiv
_atom_site_adp_type
_atom_site_occupancy
_atom_site_site_symmetry_order
_atom_site_calc_flag
_atom_site_refinement_flags_posn
_atom_site_refinement_flags_adp
_atom_site_refinement_flags_occupancy
_atom_site_disorder_assembly
_atom_site_disorder_group
O1B O 0.2448(5) 0.0496(4) 0.2984(3) 0.108(2) Uani 0.75 1 d D U P A 1
O2B O 0.3892(5) -0.0091(5) 0.2878(4) 0.113(3) Uani 0.75 1 d D U P A 1
H2B H 0.362565 -0.058207 0.277736 0.170 Uiso 0.75 1 calc R U P A 1
O3A O 0.7838(8) 0.8581(9) 0.2592(5) 0.132(4) Uani 0.75 1 d D U P A 1
H3A H 0.808960 0.908058 0.269286 0.198 Uiso 0.75 1 calc R U P A 1
O4A O 0.6450(9) 0.9329(7) 0.2584(4) 0.131(3) Uani 0.75 1 d D U P A 1
C1B C 0.3294(6) 0.0544(5) 0.3037(4) 0.100(3) Uani 0.75 1 d D U P A 1
C2B C 0.3723(4) 0.1432(3) 0.3238(3) 0.093(2) Uani 0.75 1 d DG U P A 1
C3B C 0.4641(4) 0.1580(4) 0.3276(3) 0.106(3) Uani 0.75 1 d DG U P A 1
H3B H 0.504522 0.111041 0.315360 0.127 Uiso 0.75 1 calc R U P A 1
C4B C 0.4966(4) 0.2416(5) 0.3491(3) 0.102(3) Uani 0.75 1 d G U P A 1
H4B H 0.559360 0.251686 0.351648 0.123 Uiso 0.75 1 calc R U P A 1
C5B C 0.4374(5) 0.3103(4) 0.3670(3) 0.091(2) Uani 0.75 1 d DG U P A 1
C6B C 0.3456(5) 0.2955(3) 0.3632(3) 0.091(2) Uani 0.75 1 d DG U P A 1
C7B C 0.3130(3) 0.2119(4) 0.3417(3) 0.096(2) Uani 0.75 1 d DG U P A 1
H7B H 0.250306 0.201801 0.339159 0.115 Uiso 0.75 1 calc R U P A 1
C13B C 0.4996(6) 0.4908(6) 0.47294(7) 0.075(3) Uani 0.5 1 d DG U P A 1
C9B C 0.4678(6) 0.4088(6) 0.44922(19) 0.078(3) Uani 0.5 1 d DG U P A 1
C8B C 0.4685(6) 0.4002(5) 0.3944(2) 0.081(3) Uani 0.5 1 d DG U P A 1
C10B C 0.5011(7) 0.4735(7) 0.36325(5) 0.090(3) Uani 0.5 1 d G U P A 1
H10B H 0.501573 0.467616 0.325767 0.108 Uiso 0.5 1 calc R U P A 1
C11B C 0.5329(7) 0.5555(6) 0.3870(2) 0.089(3) Uani 0.5 1 d DG U P A 1
C12B C 0.5321(6) 0.5642(5) 0.4418(2) 0.084(3) Uani 0.5 1 d G U P A 1
C14B C 0.4348(9) 0.3342(8) 0.4792(6) 0.082(3) Uani 0.5 1 d D U P A 1
H14B H 0.413083 0.276884 0.464464 0.099 Uiso 0.5 1 calc R U P A 1
C15B C 0.4373(11) 0.3528(16) 0.5333(6) 0.084(4) Uani 0.5 1 d D U P A 1
H15B H 0.415948 0.304198 0.555910 0.100 Uiso 0.5 1 calc R U P A 1
C19B C 0.6499(8) 0.7848(9) 0.2981(8) 0.104(4) Uani 0.5 1 d DG U P A 1
C20B C 0.5606(8) 0.7889(9) 0.3135(7) 0.103(4) Uani 0.5 1 d DG U P A 1
H20B H 0.525577 0.842875 0.305166 0.123 Uiso 0.5 1 calc R U P A 1
C21B C 0.5226(8) 0.7139(10) 0.3410(7) 0.096(3) Uani 0.5 1 d G U P A 1
H21B H 0.461577 0.716676 0.351516 0.116 Uiso 0.5 1 calc R U P A 1
C16B C 0.5739(10) 0.6349(9) 0.3531(7) 0.083(3) Uani 0.5 1 d DG U P A 1
C17B C 0.6631(10) 0.6308(9) 0.3377(8) 0.101(3) Uani 0.5 1 d DG U P A 1
C18B C 0.7012(8) 0.7058(10) 0.3102(8) 0.107(4) Uani 0.5 1 d DG U P A 1
H18B H 0.762168 0.702989 0.299692 0.129 Uiso 0.5 1 calc R U P A 1
C22B C 0.6953(8) 0.8643(8) 0.2685(6) 0.115(4) Uani 0.75 1 d D U P A 1
C23B C 0.7297(10) 0.5527(9) 0.3509(6) 0.119(3) Uani 0.5 1 d D U P A 1
H23A H 0.727618 0.539396 0.388982 0.179 Uiso 0.5 1 calc R U P A 1
H23B H 0.790171 0.573043 0.341098 0.179 Uiso 0.5 1 calc R U P A 1
H23C H 0.714048 0.495511 0.331119 0.179 Uiso 0.5 1 calc R U P A 1
C24 C 0.2787(8) 0.3642(7) 0.3851(5) 0.097(3) Uani 0.5 1 d D U P A 1
H24A H 0.285937 0.368704 0.423623 0.145 Uiso 0.5 1 calc R U P A 1
H24B H 0.217982 0.342341 0.376893 0.145 Uiso 0.5 1 calc R U P A 1
H24C H 0.288357 0.426449 0.369148 0.145 Uiso 0.5 1 calc R U P A 1
O2A O 0.2181(12) 0.0881(14) 0.2867(11) 0.106(5) Uani 0.25 1 d D U P B 2
H2A H 0.198754 0.032878 0.282491 0.159 Uiso 0.25 1 calc R U P B 2
O1A O 0.3502(17) 0.0149(14) 0.2802(11) 0.107(5) Uani 0.25 1 d D U P B 2
O4B O 0.7984(16) 0.842(2) 0.2477(15) 0.098(5) Uani 0.25 1 d D U P B 2
O3B O 0.664(2) 0.9161(15) 0.2441(11) 0.094(5) Uani 0.25 1 d D U P B 2
H3BA H 0.692550 0.966935 0.243499 0.140 Uiso 0.25 1 calc R U P B 2
C1A C 0.3061(13) 0.0857(16) 0.2938(14) 0.104(5) Uani 0.25 1 d D U P B 2
C6A C 0.4826(10) 0.2269(15) 0.3661(9) 0.097(4) Uani 0.25 1 d DG U P B 2
C5A C 0.4391(14) 0.3129(12) 0.3727(10) 0.089(4) Uani 0.25 1 d DG U P B 2
C4A C 0.3508(15) 0.3232(9) 0.3563(10) 0.097(4) Uani 0.25 1 d G U P B 2
H4A H 0.321097 0.381972 0.360766 0.116 Uiso 0.25 1 calc R U P B 2
C3A C 0.3060(11) 0.2476(11) 0.3332(10) 0.103(4) Uani 0.25 1 d DG U P B 2
H3AA H 0.245689 0.254642 0.322017 0.123 Uiso 0.25 1 calc R U P B 2
C2A C 0.3495(11) 0.1616(10) 0.3266(10) 0.100(4) Uani 0.25 1 d DG U P B 2
C7A C 0.4378(10) 0.1512(11) 0.3430(9) 0.100(4) Uani 0.25 1 d DG U P B 2
H7A H 0.467562 0.092464 0.338536 0.120 Uiso 0.25 1 calc R U P B 2
C8A C 0.48485(19) 0.3973(4) 0.39628(15) 0.087(3) Uani 0.5 1 d DG U P B 2
C10A C 0.5207(2) 0.4675(5) 0.36418(4) 0.086(3) Uani 0.5 1 d G U P B 2
H10A H 0.525961 0.457569 0.327097 0.103 Uiso 0.5 1 calc R U P B 2
C11A C 0.54898(18) 0.5523(4) 0.38635(11) 0.083(3) Uani 0.5 1 d DG U P B 2
C12A C 0.54133(19) 0.5669(4) 0.44061(13) 0.076(3) Uani 0.5 1 d G U P B 2
C13A C 0.5054(2) 0.4967(5) 0.47270(2) 0.072(3) Uani 0.5 1 d DG U P B 2
C9A C 0.47720(18) 0.4119(5) 0.45054(14) 0.083(3) Uani 0.5 1 d DG U P B 2
C14A C 0.4413(2) 0.3418(8) 0.4828(6) 0.087(3) Uani 0.5 1 d D U P B 2
H14A H 0.423427 0.285761 0.465032 0.105 Uiso 0.5 1 calc R U P B 2
C15A C 0.4279(6) 0.3421(14) 0.5373(6) 0.082(4) Uani 0.5 1 d D U P B 2
H15A H 0.402932 0.291640 0.557165 0.099 Uiso 0.5 1 calc R U P B 2
C16A C 0.5925(10) 0.6233(10) 0.3480(7) 0.087(3) Uani 0.5 1 d DG U P B 2
C21A C 0.6822(9) 0.6185(9) 0.3336(7) 0.091(3) Uani 0.5 1 d G U P B 2
H21A H 0.717228 0.565323 0.343470 0.109 Uiso 0.5 1 calc R U P B 2
C20A C 0.7207(8) 0.6916(10) 0.3047(7) 0.096(3) Uani 0.5 1 d DG U P B 2
H20A H 0.782045 0.688342 0.294882 0.115 Uiso 0.5 1 calc R U P B 2
C19A C 0.6695(9) 0.7694(8) 0.2903(7) 0.094(3) Uani 0.5 1 d DG U P B 2
C18A C 0.5798(9) 0.7742(9) 0.3048(7) 0.101(3) Uani 0.5 1 d DG U P B 2
H18A H 0.544842 0.827409 0.294895 0.121 Uiso 0.5 1 calc R U P B 2
C17A C 0.5413(8) 0.7011(10) 0.3336(7) 0.097(3) Uani 0.5 1 d DG U P B 2
C22A C 0.7166(16) 0.8467(19) 0.2605(18) 0.096(5) Uani 0.25 1 d D U P B 2
C23A C 0.4432(8) 0.7122(9) 0.3519(6) 0.107(3) Uani 0.5 1 d D U P B 2
H23D H 0.413533 0.650524 0.351256 0.160 Uiso 0.5 1 calc R U P B 2
H23E H 0.411873 0.755688 0.328047 0.160 Uiso 0.5 1 calc R U P B 2
H23F H 0.441981 0.737563 0.388029 0.160 Uiso 0.5 1 calc R U P B 2
C24A C 0.5854(9) 0.2346(10) 0.3755(6) 0.120(3) Uani 0.5 1 d D U P B 2
H24D H 0.610125 0.284354 0.352827 0.180 Uiso 0.5 1 calc R U P B 2
H24E H 0.613904 0.174229 0.366922 0.180 Uiso 0.5 1 calc R U P B 2
H24F H 0.596705 0.250214 0.412733 0.180 Uiso 0.5 1 calc R U P B 2
C30 C 0.7316(11) 0.3481(9) 0.5019(5) 0.257(6) Uani 1 1 d D U . . .
H30A H 0.666730 0.333564 0.501769 0.309 Uiso 1 1 calc R U . . .
H30B H 0.765125 0.290935 0.512673 0.309 Uiso 1 1 calc R U . . .
C25 C 0.7627(8) 0.3835(9) 0.4472(5) 0.226(5) Uani 1 1 d D U . . .
H25A H 0.718386 0.430343 0.434558 0.272 Uiso 1 1 calc R U . . .
H25B H 0.760722 0.329340 0.422430 0.272 Uiso 1 1 calc R U . . .
C26 C 0.8562(8) 0.4286(9) 0.4432(6) 0.236(5) Uani 1 1 d D U . . .
H26A H 0.867364 0.447779 0.406108 0.284 Uiso 1 1 calc R U . . .
H26B H 0.901985 0.381167 0.453063 0.284 Uiso 1 1 calc R U . . .
C29 C 0.7524(9) 0.4317(9) 0.5389(5) 0.233(5) Uani 1 1 d D U . . .
H29A H 0.745055 0.408730 0.575712 0.280 Uiso 1 1 calc R U . . .
H29B H 0.705401 0.479854 0.533007 0.280 Uiso 1 1 calc R U . . .
C28 C 0.8433(9) 0.4828(11) 0.5361(5) 0.252(6) Uani 1 1 d D U . . .
H28A H 0.890904 0.439647 0.548816 0.303 Uiso 1 1 calc R U . . .
H28B H 0.842066 0.538310 0.559939 0.303 Uiso 1 1 calc R U . . .
C27 C 0.8659(10) 0.5155(9) 0.4795(5) 0.253(6) Uani 1 1 d D U . . .
H27A H 0.824260 0.566040 0.468216 0.304 Uiso 1 1 calc R U . . .
H27B H 0.927795 0.540287 0.477967 0.304 Uiso 1 1 calc R U . . .

loop_
_atom_site_aniso_label
_atom_site_aniso_U_11
_atom_site_aniso_U_22
_atom_site_aniso_U_33
_atom_site_aniso_U_23
_atom_site_aniso_U_13
_atom_site_aniso_U_12
O1B 0.153(6) 0.066(4) 0.106(5) -0.024(4) -0.002(5) -0.032(4)
O2B 0.159(6) 0.060(4) 0.121(5) -0.024(4) -0.028(5) -0.016(4)
O3A 0.197(7) 0.098(6) 0.102(7) 0.031(5) -0.002(5) -0.047(5)
O4A 0.191(7) 0.096(5) 0.107(7) 0.040(5) 0.017(5) -0.037(5)
C1B 0.145(6) 0.066(5) 0.088(6) -0.017(5) -0.008(5) -0.034(5)
C2B 0.144(6) 0.062(4) 0.073(4) -0.022(4) -0.004(4) -0.030(4)
C3B 0.148(6) 0.075(4) 0.095(5) -0.026(4) 0.003(5) -0.040(5)
C4B 0.138(5) 0.080(4) 0.089(5) -0.013(4) -0.004(4) -0.045(4)
C5B 0.136(5) 0.062(4) 0.074(4) -0.014(4) 0.003(4) -0.040(4)
C6B 0.140(5) 0.056(4) 0.076(4) -0.021(4) -0.005(4) -0.037(4)
C7B 0.140(5) 0.062(4) 0.085(5) -0.019(4) -0.006(4) -0.038(4)
C13B 0.125(6) 0.046(5) 0.054(6) 0.000(5) 0.000(6) -0.035(5)
C9B 0.127(5) 0.047(5) 0.061(5) -0.012(5) -0.003(5) -0.047(5)
C8B 0.129(5) 0.061(5) 0.052(5) -0.009(4) -0.007(5) -0.045(5)
C10B 0.134(5) 0.070(5) 0.066(5) -0.002(5) -0.002(5) -0.043(5)
C11B 0.133(6) 0.064(5) 0.070(5) 0.013(5) -0.005(5) -0.039(5)
C12B 0.130(6) 0.062(5) 0.060(5) -0.003(5) -0.006(5) -0.036(5)
C14B 0.135(6) 0.044(5) 0.068(5) -0.004(5) 0.003(5) -0.044(5)
C15B 0.129(8) 0.041(6) 0.081(7) 0.019(5) 0.010(7) -0.044(6)
C19B 0.152(7) 0.075(6) 0.084(6) 0.021(6) 0.005(6) -0.040(6)
C20B 0.152(7) 0.081(6) 0.075(6) 0.025(6) 0.013(6) -0.030(6)
C21B 0.127(7) 0.082(6) 0.080(6) 0.022(6) 0.020(6) -0.037(6)
C16B 0.132(6) 0.065(5) 0.051(5) 0.013(5) 0.006(5) -0.035(5)
C17B 0.144(7) 0.076(6) 0.083(6) 0.025(6) 0.005(6) -0.032(6)
C18B 0.152(7) 0.087(6) 0.083(6) 0.018(6) 0.006(6) -0.034(6)
C22B 0.155(7) 0.107(7) 0.082(6) 0.019(6) 0.013(6) -0.043(6)
C23B 0.157(7) 0.096(6) 0.105(6) 0.023(6) 0.009(6) -0.018(6)
C24 0.139(6) 0.073(5) 0.078(5) -0.015(5) -0.002(5) -0.028(5)
O2A 0.152(9) 0.069(8) 0.097(8) -0.036(8) -0.012(8) -0.021(8)
O1A 0.150(9) 0.079(8) 0.092(8) -0.032(7) -0.010(8) -0.019(8)
O4B 0.154(9) 0.067(8) 0.072(9) 0.014(7) 0.031(8) -0.036(8)
O3B 0.154(9) 0.059(8) 0.068(8) 0.016(7) 0.030(8) -0.020(7)
C1A 0.145(8) 0.068(8) 0.100(8) -0.025(8) -0.004(8) -0.028(8)
C6A 0.137(6) 0.071(6) 0.081(6) -0.013(6) -0.002(6) -0.034(6)
C5A 0.134(6) 0.062(6) 0.072(6) -0.013(6) -0.002(6) -0.038(6)
C4A 0.141(7) 0.071(6) 0.079(6) -0.017(6) 0.001(6) -0.033(6)
C3A 0.143(7) 0.077(7) 0.088(7) -0.013(7) -0.004(7) -0.028(7)
C2A 0.144(7) 0.070(7) 0.084(7) -0.027(7) -0.003(7) -0.036(7)
C7A 0.145(7) 0.067(6) 0.089(7) -0.019(6) 0.005(7) -0.032(7)
C8A 0.132(5) 0.060(5) 0.068(5) -0.006(5) 0.003(5) -0.036(5)
C10A 0.130(5) 0.068(5) 0.060(5) 0.000(4) 0.005(5) -0.037(5)
C11A 0.124(6) 0.058(5) 0.068(5) 0.012(5) 0.009(5) -0.041(5)
C12A 0.123(6) 0.050(5) 0.054(5) 0.011(5) 0.002(5) -0.045(5)
C13A 0.123(6) 0.040(5) 0.053(6) -0.002(5) 0.000(5) -0.038(5)
C9A 0.128(6) 0.057(5) 0.063(5) 0.001(5) 0.006(5) -0.037(5)
C14A 0.135(6) 0.053(5) 0.073(6) -0.016(5) -0.001(5) -0.036(5)
C15A 0.132(8) 0.036(6) 0.079(7) 0.001(6) 0.005(7) -0.044(6)
C16A 0.132(7) 0.064(5) 0.066(6) 0.007(5) 0.005(6) -0.032(5)
C21A 0.132(6) 0.065(6) 0.075(6) 0.014(5) 0.017(6) -0.028(6)
C20A 0.143(7) 0.075(6) 0.071(6) 0.013(5) 0.021(6) -0.034(6)
C19A 0.146(7) 0.068(6) 0.067(6) 0.010(5) 0.013(6) -0.040(6)
C18A 0.148(7) 0.075(6) 0.079(6) 0.018(5) 0.019(6) -0.029(6)
C17A 0.136(6) 0.075(6) 0.080(6) 0.012(5) 0.015(6) -0.026(6)
C22A 0.141(9) 0.069(8) 0.078(8) 0.010(8) 0.020(8) -0.035(8)
C23A 0.140(7) 0.083(6) 0.098(6) 0.036(5) -0.001(6) -0.026(6)
C24A 0.161(7) 0.086(6) 0.113(6) -0.023(6) 0.000(6) -0.025(6)
C30 0.246(10) 0.257(12) 0.269(12) 0.044(10) -0.030(10) 0.077(10)
C25 0.221(9) 0.211(10) 0.248(10) 0.008(9) 0.004(10) 0.044(9)
C26 0.222(10) 0.240(11) 0.247(10) 0.000(9) -0.007(10) 0.035(10)
C29 0.220(10) 0.264(12) 0.215(10) 0.022(9) -0.036(10) 0.030(10)
C28 0.221(10) 0.293(12) 0.243(11) 0.019(10) -0.022(11) 0.032(10)
C27 0.233(10) 0.261(12) 0.266(12) 0.017(11) -0.013(10) 0.025(10)

loop_
_atom_type_symbol
_atom_type_description
_atom_type_scat_dispersion_real
_atom_type_scat_dispersion_imag
_atom_type_scat_source
C C 0.0181 0.0091 'International Tables Vol C Tables 4.2.6.8 and 6.1.1.4'
H H 0.0000 0.0000 'International Tables Vol C Tables 4.2.6.8 and 6.1.1.4'
O O 0.0492 0.0322 'International Tables Vol C Tables 4.2.6.8 and 6.1.1.4'

loop_
_geom_angle_atom_site_label_1
_geom_angle_atom_site_label_2
_geom_angle_atom_site_label_3
_geom_angle
_geom_angle_site_symmetry_1
_geom_angle_site_symmetry_3
_geom_angle_publ_flag
C1B O2B H2B 109.5 . . ?
C22B O3A H3A 109.5 . . ?
O1B C1B O2B 126.8(7) . . ?
O1B C1B C2B 120.3(6) . . ?
O2B C1B C2B 112.5(6) . . ?
C3B C2B C1B 124.8(4) . . ?
C3B C2B C7B 120.0 . . ?
C7B C2B C1B 115.2(4) . . ?
C2B C3B H3B 120.0 . . ?
C4B C3B C2B 120.0 . . ?
C4B C3B H3B 120.0 . . ?
C3B C4B H4B 120.0 . . ?
C5B C4B C3B 120.0 . . ?
C5B C4B H4B 120.0 . . ?
C4B C5B C8B 122.6(6) . . ?
C6B C5B C4B 120.0 . . ?
C6B C5B C8B 117.3(6) . . ?
C5B C6B C7B 120.0 . . ?
C5B C6B C24 122.3(6) . . ?
C7B C6B C24 117.6(6) . . ?
C2B C7B H7B 120.0 . . ?
C6B C7B C2B 120.0 . . ?
C6B C7B H7B 120.0 . . ?
C9B C13B C13B 125.6(9) . 5_666 ?
C9B C13B C12B 120.0 . . ?
C12B C13B C13B 114.4(9) . 5_666 ?
C13B C9B C8B 120.0 . . ?
C13B C9B C14B 121.4(9) . . ?
C8B C9B C14B 118.6(9) . . ?
C9B C8B C5B 121.6(6) . . ?
C10B C8B C5B 118.3(6) . . ?
C10B C8B C9B 120.0 . . ?
C8B C10B H10B 120.0 . . ?
C8B C10B C11B 120.0 . . ?
C11B C10B H10B 120.0 . . ?
C10B C11B C12B 120.0 . . ?
C10B C11B C16B 120.4(9) . . ?
C12B C11B C16B 119.5(9) . . ?
C13B C12B C15B 118.9(9) . 5_666 ?
C11B C12B C13B 120.0 . . ?
C11B C12B C15B 121.1(9) . 5_666 ?
C9B C14B H14B 123.8 . . ?
C15B C14B C9B 112.4(13) . . ?
C15B C14B H14B 123.8 . . ?
C12B C15B H15B 116.4 5_666 . ?
C14B C15B C12B 127.2(16) . 5_666 ?
C14B C15B H15B 116.4 . . ?
C20B C19B C18B 120.0 . . ?
C20B C19B C22B 122.5(6) . . ?
C18B C19B C22B 117.5(6) . . ?
C19B C20B H20B 120.0 . . ?
C21B C20B C19B 120.0 . . ?
C21B C20B H20B 120.0 . . ?
C20B C21B H21B 120.0 . . ?
C20B C21B C16B 120.0 . . ?
C16B C21B H21B 120.0 . . ?
C21B C16B C11B 119.4(9) . . ?
C17B C16B C11B 120.5(9) . . ?
C17B C16B C21B 120.0 . . ?
C16B C17B C23B 126.5(9) . . ?
C18B C17B C16B 120.0 . . ?
C18B C17B C23B 113.4(9) . . ?
C19B C18B H18B 120.0 . . ?
C17B C18B C19B 120.0 . . ?
C17B C18B H18B 120.0 . . ?
O3A C22B C19B 118.6(8) . . ?
O4A C22B O3A 127.1(9) . . ?
O4A C22B C19B 114.1(7) . . ?
C17B C23B H23A 109.5 . . ?
C17B C23B H23B 109.5 . . ?
C17B C23B H23C 109.5 . . ?
H23A C23B H23B 109.5 . . ?
H23A C23B H23C 109.5 . . ?
H23B C23B H23C 109.5 . . ?
C6B C24 H24A 109.5 . . ?
C6B C24 H24B 109.5 . . ?
C6B C24 H24C 109.5 . . ?
H24A C24 H24B 109.5 . . ?
H24A C24 H24C 109.5 . . ?
H24B C24 H24C 109.5 . . ?
C1A O2A H2A 109.5 . . ?
C22A O3B H3BA 109.5 . . ?
O2A C1A C2A 118.9(11) . . ?
O1A C1A O2A 120.5(16) . . ?
O1A C1A C2A 119.8(12) . . ?
C5A C6A C7A 120.0 . . ?
C5A C6A C24A 112.4(13) . . ?
C7A C6A C24A 126.4(13) . . ?
C6A C5A C4A 120.0 . . ?
C6A C5A C8A 122.2(14) . . ?
C4A C5A C8A 117.8(14) . . ?
C5A C4A H4A 120.0 . . ?
C3A C4A C5A 120.0 . . ?
C3A C4A H4A 120.0 . . ?
C4A C3A H3AA 120.0 . . ?
C4A C3A C2A 120.0 . . ?
C2A C3A H3AA 120.0 . . ?
C3A C2A C1A 119.3(8) . . ?
C7A C2A C1A 119.9(7) . . ?
C7A C2A C3A 120.0 . . ?
C6A C7A H7A 120.0 . . ?
C2A C7A C6A 120.0 . . ?
C2A C7A H7A 120.0 . . ?
C10A C8A C5A 120.9(11) . . ?
C10A C8A C9A 120.0 . . ?
C9A C8A C5A 118.2(11) . . ?
C8A C10A H10A 120.0 . . ?
C8A C10A C11A 120.0 . . ?
C11A C10A H10A 120.0 . . ?
C10A C11A C12A 120.0 . . ?
C10A C11A C16A 116.1(8) . . ?
C12A C11A C16A 123.9(9) . . ?
C13A C12A C11A 120.0 . . ?
C12A C13A C9A 120.0 . . ?
C8A C9A C14A 120.2(8) . . ?
C13A C9A C8A 120.0 . . ?
C13A C9A C14A 119.8(8) . . ?
C9A C14A H14A 115.4 . . ?
C15A C14A C9A 129.3(14) . . ?
C15A C14A H14A 115.4 . . ?
C12A C15A H15A 125.3 5_666 . ?
C14A C15A H15A 125.3 . . ?
C21A C16A C11A 122.7(8) . . ?
C21A C16A C17A 120.0 . . ?
C17A C16A C11A 116.7(8) . . ?
C16A C21A H21A 120.0 . . ?
C20A C21A C16A 120.0 . . ?
C20A C21A H21A 120.0 . . ?
C21A C20A H20A 120.0 . . ?
C21A C20A C19A 120.0 . . ?
C19A C20A H20A 120.0 . . ?
C20A C19A C22A 116.9(6) . . ?
C18A C19A C20A 120.0 . . ?
C18A C19A C22A 123.1(6) . . ?
C19A C18A H18A 120.0 . . ?
C19A C18A C17A 120.0 . . ?
C17A C18A H18A 120.0 . . ?
C16A C17A C23A 121.6(9) . . ?
C18A C17A C16A 120.0 . . ?
C18A C17A C23A 118.3(9) . . ?
O4B C22A O3B 122.6(19) . . ?
O4B C22A C19A 122.5(13) . . ?
O3B C22A C19A 114.6(12) . . ?
C17A C23A H23D 109.5 . . ?
C17A C23A H23E 109.5 . . ?
C17A C23A H23F 109.5 . . ?
H23D C23A H23E 109.5 . . ?
H23D C23A H23F 109.5 . . ?
H23E C23A H23F 109.5 . . ?
C6A C24A H24D 109.5 . . ?
C6A C24A H24E 109.5 . . ?
C6A C24A H24F 109.5 . . ?
H24D C24A H24E 109.5 . . ?
H24D C24A H24F 109.5 . . ?
H24E C24A H24F 109.5 . . ?
H30A C30 H30B 109.0 . . ?
C25 C30 H30A 111.1 . . ?
C25 C30 H30B 111.1 . . ?
C29 C30 H30A 111.1 . . ?
C29 C30 H30B 111.1 . . ?
C29 C30 C25 103.5(12) . . ?
C30 C25 H25A 107.8 . . ?
C30 C25 H25B 107.8 . . ?
C30 C25 C26 117.9(13) . . ?
H25A C25 H25B 107.2 . . ?
C26 C25 H25A 107.8 . . ?
C26 C25 H25B 107.8 . . ?
C25 C26 H26A 109.2 . . ?
C25 C26 H26B 109.2 . . ?
C25 C26 C27 112.2(12) . . ?
H26A C26 H26B 107.9 . . ?
C27 C26 H26A 109.2 . . ?
C27 C26 H26B 109.2 . . ?
C30 C29 H29A 107.1 . . ?
C30 C29 H29B 107.1 . . ?
C30 C29 C28 120.7(14) . . ?
H29A C29 H29B 106.8 . . ?
C28 C29 H29A 107.1 . . ?
C28 C29 H29B 107.1 . . ?
C29 C28 H28A 109.2 . . ?
C29 C28 H28B 109.2 . . ?
C29 C28 C27 112.1(12) . . ?
H28A C28 H28B 107.9 . . ?
C27 C28 H28A 109.2 . . ?
C27 C28 H28B 109.2 . . ?
C26 C27 C28 106.9(12) . . ?
C26 C27 H27A 110.3 . . ?
C26 C27 H27B 110.3 . . ?
C28 C27 H27A 110.3 . . ?
C28 C27 H27B 110.3 . . ?
H27A C27 H27B 108.6 . . ?

loop_
_geom_bond_atom_site_label_1
_geom_bond_atom_site_label_2
_geom_bond_distance
_geom_bond_site_symmetry_2
_geom_bond_publ_flag
O1B C1B 1.272(8) . ?
O2B H2B 0.8400 . ?
O2B C1B 1.330(8) . ?
O3A H3A 0.8400 . ?
O3A C22B 1.345(8) . ?
O4A C22B 1.254(8) . ?
C1B C2B 1.499(6) . ?
C2B C3B 1.3900 . ?
C2B C7B 1.3900 . ?
C3B H3B 0.9500 . ?
C3B C4B 1.3900 . ?
C4B H4B 0.9500 . ?
C4B C5B 1.3900 . ?
C5B C6B 1.3900 . ?
C5B C8B 1.521(6) . ?
C6B C7B 1.3900 . ?
C6B C24 1.501(8) . ?
C7B H7B 0.9500 . ?
C13B C13B 1.3909(11) 5_666 ?
C13B C9B 1.3900 . ?
C13B C12B 1.3900 . ?
C9B C8B 1.3900 . ?
C9B C14B 1.3906(11) . ?
C8B C10B 1.3900 . ?
C10B H10B 0.9500 . ?
C10B C11B 1.3900 . ?
C11B C12B 1.3900 . ?
C11B C16B 1.538(7) . ?
C12B C15B 1.41(2) 5_666 ?
C14B H14B 0.9500 . ?
C14B C15B 1.3898(11) . ?
C15B H15B 0.9500 . ?
C19B C20B 1.3900 . ?
C19B C18B 1.3900 . ?
C19B C22B 1.511(7) . ?
C20B H20B 0.9500 . ?
C20B C21B 1.3900 . ?
C21B H21B 0.9500 . ?
C21B C16B 1.3900 . ?
C16B C17B 1.3900 . ?
C17B C18B 1.3900 . ?
C17B C23B 1.523(9) . ?
C18B H18B 0.9500 . ?
C23B H23A 0.9800 . ?
C23B H23B 0.9800 . ?
C23B H23C 0.9800 . ?
C24 H24A 0.9800 . ?
C24 H24B 0.9800 . ?
C24 H24C 0.9800 . ?
O2A H2A 0.8400 . ?
O2A C1A 1.327(10) . ?
O1A C1A 1.248(10) . ?
O4B C22A 1.266(10) . ?
O3B H3BA 0.8400 . ?
O3B C22A 1.327(10) . ?
C1A C2A 1.504(8) . ?
C6A C5A 1.3900 . ?
C6A C7A 1.3900 . ?
C6A C24A 1.556(10) . ?
C5A C4A 1.3900 . ?
C5A C8A 1.501(8) . ?
C4A H4A 0.9500 . ?
C4A C3A 1.3900 . ?
C3A H3AA 0.9500 . ?
C3A C2A 1.3900 . ?
C2A C7A 1.3900 . ?
C7A H7A 0.9500 . ?
C8A C10A 1.3900 . ?
C8A C9A 1.3900 . ?
C10A H10A 0.9500 . ?
C10A C11A 1.3900 . ?
C11A C12A 1.3900 . ?
C11A C16A 1.539(7) . ?
C12A C13A 1.3900 . ?
C12A C15A 1.48(2) 5_666 ?
C13A C13A 1.3909(11) 5_666 ?
C13A C9A 1.3900 . ?
C9A C14A 1.3905(11) . ?
C14A H14A 0.9500 . ?
C14A C15A 1.3898(11) . ?
C15A H15A 0.9500 . ?
C16A C21A 1.3900 . ?
C16A C17A 1.3900 . ?
C21A H21A 0.9500 . ?
C21A C20A 1.3900 . ?
C20A H20A 0.9500 . ?
C20A C19A 1.3900 . ?
C19A C18A 1.3900 . ?
C19A C22A 1.503(8) . ?
C18A H18A 0.9500 . ?
C18A C17A 1.3900 . ?
C17A C23A 1.544(9) . ?
C23A H23D 0.9800 . ?
C23A H23E 0.9800 . ?
C23A H23F 0.9800 . ?
C24A H24D 0.9800 . ?
C24A H24E 0.9800 . ?
C24A H24F 0.9800 . ?
C30 H30A 0.9900 . ?
C30 H30B 0.9900 . ?
C30 C25 1.5399(11) . ?
C30 C29 1.5398(11) . ?
C25 H25A 0.9900 . ?
C25 H25B 0.9900 . ?
C25 C26 1.5400(11) . ?
C26 H26A 0.9900 . ?
C26 H26B 0.9900 . ?
C26 C27 1.5400(11) . ?
C29 H29A 0.9900 . ?
C29 H29B 0.9900 . ?
C29 C28 1.5401(11) . ?
C28 H28A 0.9900 . ?
C28 H28B 0.9900 . ?
C28 C27 1.5401(11) . ?
C27 H27A 0.9900 . ?
C27 H27B 0.9900 . ?
